data_2220141
loop_
_publ_author_name
'Akkari, Hocine'
'Bouacida, Sofiane'
'B\'enard-Rocherull\'e, Patricia'
'Merazig, Hocine'
'Roisnel, Thierry'

_publ_section_title
;
 Poly[tetraaqua-\m~4~-squarato-di-\m~3~-squarato-disamarium(III)]
;
_journal_coeditor_code DN2395
_journal_issue 12
_journal_name_full 'Acta Crystallographica Section E'
_journal_page_first m1566
_journal_page_last m1567
_journal_paper_doi 10.1107/S160053680803674X
_journal_volume 64
_journal_year 2008
_chemical_formula_iupac '[Sm2 (C4 O4)3 (H2 O)4]'
_chemical_formula_moiety 'C12 H8  O16 Sm2'
_chemical_formula_structural 'C12 H8 O16 Sm2'
_chemical_formula_sum 'C12 H8 O16 Sm2'
_chemical_formula_weight 708.88
_chemical_name_systematic
;
Poly[tetraaqua-\m~4~-squarato-di-\m~3~-squarato-disamarium(III)]
;
_space_group_IT_number 14
_symmetry_cell_setting monoclinic
_symmetry_space_group_name_Hall '-P 2ybc'
_symmetry_space_group_name_H-M 'P 1 21/c 1'
_atom_sites_solution_hydrogens difmap
_atom_sites_solution_primary direct
_atom_sites_solution_secondary difmap
_cell_angle_alpha 90
_cell_angle_beta 101.5850(10)
_cell_angle_gamma 90
_cell_formula_units_Z 2
_cell_length_a 7.08240(10)
_cell_length_b 16.7725(3)
_cell_length_c 6.90660(10)
_cell_measurement_reflns_used 5454
_cell_measurement_temperature 296(2)
_cell_measurement_theta_max 42.106
_cell_measurement_theta_min 2.546
_cell_volume 803.72(2)
_computing_cell_refinement 'SCALEPACK (Otwinowski & Minor, 1997)'
_computing_data_collection 'COLLECT (Nonius, 1998)'
_computing_data_reduction 'DENZO and SCALEPACK (Otwinowski & Minor, 1997)'
_computing_molecular_graphics 'ORTEP-3 (Farrugia,1997) and DIAMOND (Brandenburg & Berndt,2001)'
_computing_publication_material 'WinGX (Farrugia, 1999)'
_computing_structure_refinement 'SHELXL97 (Sheldrick, 2008)'
_computing_structure_solution 'SIR2002 (Burla <i>et al.</i>,  2003)'
_diffrn_ambient_temperature 296(2)
_diffrn_measured_fraction_theta_full 0.998
_diffrn_measured_fraction_theta_max 0.998
_diffrn_measurement_device_type 'Nonius KappaCCD'
_diffrn_measurement_method '\f scans, and \w scans with \k offsets'
_diffrn_radiation_monochromator graphite
_diffrn_radiation_type MoK\a
_diffrn_radiation_wavelength 0.71073
_diffrn_reflns_av_R_equivalents 0.0286
_diffrn_reflns_av_sigmaI/netI 0.0349
_diffrn_reflns_limit_h_max 9
_diffrn_reflns_limit_h_min -9
_diffrn_reflns_limit_k_max 22
_diffrn_reflns_limit_k_min -23
_diffrn_reflns_limit_l_max 9
_diffrn_reflns_limit_l_min -9
_diffrn_reflns_number 3906
_diffrn_reflns_theta_full 30.00
_diffrn_reflns_theta_max 30.00
_diffrn_reflns_theta_min 2.94
_diffrn_standards_decay_% 0
_exptl_absorpt_coefficient_mu 7.332
_exptl_absorpt_correction_type none
_exptl_crystal_colour yellow
_exptl_crystal_density_diffrn 2.929
_exptl_crystal_density_method 'not measured'
_exptl_crystal_description cube
_exptl_crystal_F_000 664
_exptl_crystal_size_max 0.15
_exptl_crystal_size_mid 0.14
_exptl_crystal_size_min 0.14
_refine_diff_density_max 1.542
_refine_diff_density_min -1.963
_refine_ls_goodness_of_fit_ref 1.081
_refine_ls_hydrogen_treatment mixed
_refine_ls_matrix_type full
_refine_ls_number_parameters 148
_refine_ls_number_reflns 2340
_refine_ls_number_restraints 6
_refine_ls_restrained_S_all 1.082
_refine_ls_R_factor_all 0.0246
_refine_ls_R_factor_gt 0.0227
_refine_ls_shift/su_max 0.002
_refine_ls_shift/su_mean 0.000
_refine_ls_structure_factor_coef Fsqd
_refine_ls_weighting_details 'calc w=1/[\s^2^(Fo^2^)+(0.103P)^2^+0.3358P] where P=(Fo^2^+2Fc^2^)/3'
_refine_ls_weighting_scheme calc
_refine_ls_wR_factor_gt 0.0569
_refine_ls_wR_factor_ref 0.0584
_reflns_number_gt 2199
_reflns_number_total 2340
_reflns_threshold_expression I>2\s(I)
_cod_data_source_file dn2395.cif
_cod_data_source_block I
_cod_original_sg_symbol_H-M 'P 21/c'
_cod_original_formula_sum 'C12 H8  O16 Sm2'
_cod_database_code 2220141
_cod_database_fobs_code 2220141

loop_
_symmetry_equiv_pos_site_id
_symmetry_equiv_pos_as_xyz
1 x,y,z
2 -x,1/2+y,1/2-z
3 -x,-y,-z
4 x,1/2-y,1/2+z

loop_
_atom_site_aniso_label
_atom_site_aniso_U_11
_atom_site_aniso_U_22
_atom_site_aniso_U_33
_atom_site_aniso_U_12
_atom_site_aniso_U_13
_atom_site_aniso_U_23
Sm1 0.00830(10) 0.01070(10) 0.01150(10) 0.00040(10) 0.00450(10) 0.00090(10)
O1 0.0085(8) 0.0229(11) 0.0246(11) 0.0029(7) 0.0059(7) 0.0039(9)
O1W 0.0188(10) 0.0266(12) 0.0334(13) -0.0030(9) 0.0111(9) -0.0144(10)
O2 0.0163(9) 0.0158(10) 0.0320(12) 0.0001(8) 0.0094(9) 0.0051(9)
O2W 0.0163(10) 0.0300(12) 0.0162(10) -0.0024(8) 0.0033(8) -0.0031(8)
O3 0.0103(8) 0.0179(10) 0.0293(11) 0.0016(7) 0.0100(8) 0.0042(8)
O4 0.0128(9) 0.0122(9) 0.0221(10) -0.0009(7) 0.0057(7) 0.0031(8)
O5 0.0218(10) 0.0253(11) 0.0093(9) -0.0052(8) 0.0069(7) -0.0004(8)
O6 0.0117(9) 0.0258(11) 0.0127(10) -0.0063(8) 0.0034(7) -0.0032(8)
C1 0.0094(10) 0.0133(12) 0.0164(12) 0.0022(9) 0.0034(9) 0.0018(10)
C2 0.0116(11) 0.0165(12) 0.0130(12) 0.0002(9) 0.0046(9) 0.0044(10)
C3 0.0101(10) 0.0147(12) 0.0158(12) 0.0014(9) 0.0037(9) 0.0020(10)
C4 0.0102(10) 0.0137(12) 0.0143(12) 0.0001(9) 0.0030(9) 0.0014(9)
C5 0.0130(11) 0.0180(13) 0.0099(11) -0.0019(9) 0.0034(9) -0.0008(9)
C6 0.0126(11) 0.0176(12) 0.0107(11) -0.0007(9) 0.0033(9) 0.0003(10)

loop_
_atom_site_type_symbol
_atom_site_label
_atom_site_fract_x
_atom_site_fract_y
_atom_site_fract_z
_atom_site_U_iso_or_equiv
_atom_site_thermal_displace_type
_atom_site_occupancy
Sm Sm1 -0.26067(2) 0.420040(10) 0.48851(2) 0.00980(10) Uani 1.000
O O1 0.0020(3) 0.34943(13) 0.6725(3) 0.0183(6) Uani 1.000
O O1W -0.1467(3) 0.32226(14) 0.2658(4) 0.0255(7) Uani 1.000
O O2 0.2263(3) 0.18597(13) 0.6602(3) 0.0207(6) Uani 1.000
O O2W -0.4770(3) 0.41711(14) 0.1649(3) 0.0208(6) Uani 1.000
O O3 0.5958(3) 0.29019(13) 0.5489(3) 0.0183(6) Uani 1.000
O O4 0.3785(3) 0.44362(12) 0.5380(3) 0.0154(5) Uani 1.000
O O5 -0.0375(3) 0.48117(13) 0.3160(3) 0.0183(6) Uani 1.000
O O6 -0.2690(3) 0.43098(13) 0.8510(3) 0.0166(6) Uani 1.000
C C1 0.1656(3) 0.33329(16) 0.6427(4) 0.0129(7) Uani 1.000
C C2 0.2704(4) 0.25667(17) 0.6407(4) 0.0134(7) Uani 1.000
C C3 0.4325(4) 0.30194(16) 0.5902(4) 0.0134(7) Uani 1.000
C C4 0.3272(4) 0.37486(16) 0.5872(4) 0.0127(7) Uani 1.000
C C5 -0.0241(4) 0.48952(17) 0.1381(4) 0.0135(7) Uani 1.000
C C6 -0.1238(4) 0.46752(17) 0.9388(4) 0.0135(7) Uani 1.000
H H2W2 -0.587(5) 0.385(3) 0.161(7) 0.0500 Uiso 1.000
H H1W1 -0.025(3) 0.315(3) 0.241(7) 0.0500 Uiso 1.000
H H1W2 -0.422(7) 0.411(3) 0.053(5) 0.0500 Uiso 1.000
H H2W1 -0.233(5) 0.285(2) 0.196(7) 0.0500 Uiso 1.000

loop_
_atom_type_symbol
_atom_type_description
_atom_type_scat_dispersion_real
_atom_type_scat_dispersion_imag
_atom_type_scat_source
C C 0.0033 0.0016 'International Tables Vol C Tables 4.2.6.8 and 6.1.1.4'
H H 0.0000 0.0000 'International Tables Vol C Tables 4.2.6.8 and 6.1.1.4'
O O 0.0106 0.0060 'International Tables Vol C Tables 4.2.6.8 and 6.1.1.4'
Sm Sm -0.1638 3.4418 'International Tables Vol C Tables 4.2.6.8 and 6.1.1.4'

loop_
_geom_angle_atom_site_label_1
_geom_angle_atom_site_label_2
_geom_angle_atom_site_label_3
_geom_angle_site_symmetry_1
_geom_angle_site_symmetry_3
_geom_angle
_geom_angle_publ_flag
O1 Sm1 O1W . . 71.51(8) no
O1 Sm1 O2W . . 140.08(7) no
O1 Sm1 O5 . . 87.41(7) no
O1 Sm1 O6 . . 70.97(7) no
O1 Sm1 O3 . 1_455 76.87(7) no
O1 Sm1 O4 . 1_455 132.68(7) no
O1 Sm1 O4 . 3_566 137.53(7) no
O1 Sm1 O5 . 3_566 66.44(7) no
O1W Sm1 O2W . . 69.11(8) no
O1W Sm1 O5 . . 69.29(7) no
O1W Sm1 O6 . . 137.37(8) no
O1W Sm1 O3 . 1_455 73.72(7) no
O1W Sm1 O4 . 1_455 127.78(7) no
O1W Sm1 O4 . 3_566 136.25(8) no
O1W Sm1 O5 . 3_566 112.32(7) no
O2W Sm1 O5 . . 84.76(7) no
O2W Sm1 O6 . . 140.71(7) no
O2W Sm1 O3 . 1_455 86.17(7) no
O2W Sm1 O4 . 1_455 71.35(7) no
O2W Sm1 O4 . 3_566 78.88(7) no
O2W Sm1 O5 . 3_566 136.44(7) no
O5 Sm1 O6 . . 127.76(7) no
O3 Sm1 O5 1_455 . 142.75(7) no
O4 Sm1 O5 1_455 . 138.06(7) no
O4 Sm1 O5 3_566 . 79.07(7) no
O5 Sm1 O5 . 3_566 58.56(7) no
O3 Sm1 O6 1_455 . 78.72(7) no
O4 Sm1 O6 1_455 . 69.46(7) no
O4 Sm1 O6 3_566 . 86.00(7) no
O5 Sm1 O6 3_566 . 69.21(6) no
O3 Sm1 O4 1_455 1_455 70.92(7) no
O3 Sm1 O4 1_455 3_566 134.03(7) no
O3 Sm1 O5 1_455 3_566 137.16(6) no
O4 Sm1 O4 1_455 3_566 63.11(7) no
O4 Sm1 O5 1_455 3_566 119.80(6) no
O4 Sm1 O5 3_566 3_566 72.21(7) no
Sm1 O1 C1 . . 132.91(18) no
Sm1 O3 C3 1_655 . 109.09(17) no
Sm1 O4 C4 1_655 . 103.35(17) no
Sm1 O4 C4 3_566 . 139.42(19) no
Sm1 O4 Sm1 1_655 3_566 116.89(8) no
Sm1 O5 C5 . . 136.09(19) no
Sm1 O5 Sm1 . 3_566 121.45(8) no
Sm1 O5 C5 3_566 . 101.94(17) no
Sm1 O6 C6 . . 109.72(18) no
Sm1 O1W H1W1 . . 129(3) no
Sm1 O1W H2W1 . . 120(2) no
H1W1 O1W H2W1 . . 111(4) no
Sm1 O2W H1W2 . . 118(3) no
H2W2 O2W H1W2 . . 113(4) no
Sm1 O2W H2W2 . . 114(3) no
C2 C1 C4 . . 89.5(2) no
O1 C1 C2 . . 132.2(2) no
O1 C1 C4 . . 138.2(3) no
O2 C2 C3 . . 137.9(3) no
C1 C2 C3 . . 88.3(2) no
O2 C2 C1 . . 133.5(3) no
C2 C3 C4 . . 90.9(2) no
O3 C3 C2 . . 140.0(3) no
O3 C3 C4 . . 129.0(3) no
O4 C4 C3 . . 127.0(3) no
O4 C4 C1 . . 141.7(3) no
C1 C4 C3 . . 91.3(2) no
O5 C5 C6 . 3_566 127.7(3) no
O5 C5 C6 . 1_554 140.7(3) no
C6 C5 C6 1_554 3_566 91.6(2) no
C5 C6 C5 1_556 3_566 88.4(2) no
O6 C6 C5 . 1_556 141.1(3) no
O6 C6 C5 . 3_566 130.5(3) no

loop_
_geom_bond_atom_site_label_1
_geom_bond_atom_site_label_2
_geom_bond_site_symmetry_2
_geom_bond_distance
_geom_bond_publ_flag
Sm1 O1 . 2.351(2) no
Sm1 O1W . 2.491(2) no
Sm1 O2W . 2.443(2) no
Sm1 O5 . 2.393(2) no
Sm1 O6 . 2.523(2) no
Sm1 O3 1_455 2.474(2) no
Sm1 O4 1_455 2.675(2) no
Sm1 O4 3_566 2.429(2) no
Sm1 O5 3_566 2.808(2) no
O1 C1 . 1.247(3) no
O2 C2 . 1.241(4) no
O3 C3 . 1.261(4) no
O4 C4 . 1.276(3) no
O5 C5 . 1.259(3) no
O6 C6 . 1.245(4) no
O1W H2W1 . 0.94(4) no
O1W H1W1 . 0.92(2) no
O2W H2W2 . 0.94(4) no
O2W H1W2 . 0.94(4) no
C1 C2 . 1.486(4) no
C1 C4 . 1.456(4) no
C2 C3 . 1.476(4) no
C3 C4 . 1.431(4) no
C5 C6 1_554 1.463(4) no
C5 C6 3_566 1.457(4) no

loop_
_geom_contact_atom_site_label_1
_geom_contact_atom_site_label_2
_geom_contact_distance
_geom_contact_site_symmetry_2
_geom_contact_publ_flag
Sm1 Sm1 4.3507(2) 3_466 no
Sm1 O2W 4.293(2) 3_466 no
Sm1 O2 4.266(2) 4_454 no
Sm1 H2W1 3.72(4) 4_555 no
O1 O1W 2.832(3) . no
O1 O2 3.178(3) . no
O1 O3 3.001(3) 1_455 no
O1 O6 2.833(3) . no
O1 C6 2.959(4) . no
O1 O5 2.852(3) 3_566 no
O1 C5 2.992(4) 3_566 no
O1 O1W 3.176(3) 4_555 no
O1W C5 3.116(4) . no
O1W C6 3.348(4) 1_554 no
O1W O1 2.832(3) . no
O1W O2W 2.799(3) . no
O1W O3 2.978(3) 1_455 no
O1W O5 2.778(3) . no
O1W C1 3.064(4) . no
O1W O1 3.176(3) 4_554 no
O1W O2 2.882(3) 4_554 no
O1W O3 2.834(3) 4_454 no
O2 O1W 2.882(3) 4_555 no
O2 O2W 2.716(3) 4_655 no
O2 C3 3.042(3) 4_555 no
O2 O1 3.178(3) . no
O2 Sm1 4.266(2) 4_655 no
O2 C4 3.066(3) 4_555 no
O2 C2 3.409(3) 4_555 no
O2W O6 2.865(3) 1_554 no
O2W O2 2.716(3) 4_454 no
O2W C2 3.407(4) 4_454 no
O2W Sm1 4.293(2) 3_466 no
O2W O4 3.095(3) 3_566 no
O2W O1W 2.799(3) . no
O2W O4 2.991(3) 1_455 no
O2W C6 3.382(4) 3_466 no
O2W C6 3.314(4) 1_554 no
O2W O6 3.108(3) 3_466 no
O3 C2 3.357(3) 4_554 no
O3 O6 3.169(3) 1_655 no
O3 O1 3.001(3) 1_655 no
O3 O4 2.992(3) . no
O3 O1W 2.978(3) 1_655 no
O3 O1W 2.834(3) 4_655 no
O4 O5 3.069(3) 3_566 no
O4 O3 2.992(3) . no
O4 O5 3.101(3) . no
O4 O6 2.964(3) 1_655 no
O4 O2W 2.991(3) 1_655 no
O4 O4 2.679(3) 3_666 no
O4 O2W 3.095(3) 3_566 no
O5 O6 3.036(3) 3_566 no
O5 C4 3.322(4) 3_566 no
O5 O5 2.569(3) 3_566 no
O5 O1 2.852(3) 3_566 no
O5 C5 3.289(3) 3_565 no
O5 C4 3.379(4) . no
O5 O4 3.069(3) 3_566 no
O5 C1 3.270(3) 3_566 no
O5 O1W 2.778(3) . no
O5 O4 3.101(3) . no
O6 C4 3.208(4) 1_455 no
O6 O1 2.833(3) . no
O6 O5 3.036(3) 3_566 no
O6 C3 3.297(3) 1_455 no
O6 C6 3.335(4) 3_567 no
O6 O4 2.964(3) 1_455 no
O6 C5 2.456(4) 3_566 no
O6 O2W 2.865(3) 1_556 no
O6 O2W 3.108(3) 3_466 no
O6 O3 3.169(3) 1_455 no
O1 H2W1 2.83(3) 4_555 no
O1 H1W1 2.81(5) 4_555 no
O1W H1W2 2.65(5) . no
O2 H2W2 1.78(4) 4_655 no
O2 H1W1 1.97(3) 4_555 no
O2W H2W1 2.79(3) . no
O3 H2W1 1.90(4) 4_655 no
O4 H2W2 2.84(5) 1_655 no
O5 H1W1 2.84(5) . no
O6 H1W2 1.96(4) 1_556 no
C1 C5 3.569(4) 3_566 no
C2 C2 3.461(4) 4_555 no
C2 O3 3.357(3) 4_555 no
C2 O2 3.409(3) 4_554 no
C2 O2W 3.407(4) 4_655 no
C2 C3 3.239(4) 4_555 no
C2 C2 3.461(4) 4_554 no
C3 O2 3.042(3) 4_554 no
C3 C2 3.239(4) 4_554 no
C4 O2 3.066(3) 4_554 no
C5 C5 2.035(4) 3_565 no
C5 O5 3.289(3) 3_565 no
C5 C1 3.569(4) 3_566 no
C6 C6 2.093(4) 3_567 no
C6 O2W 3.314(4) 1_556 no
C6 O6 3.335(4) 3_567 no
C6 O1W 3.348(4) 1_556 no
C6 O2W 3.382(4) 3_466 no
C1 H1W1 2.97(4) 4_555 no
C1 H1W1 2.85(5) . no
C2 H2W2 2.58(5) 4_655 no
C2 H1W1 2.62(3) 4_555 no
C3 H2W1 2.75(4) 4_655 no
C5 H1W2 3.06(5) . no
C5 H1W1 3.01(5) . no
C6 H1W2 2.58(5) 1_556 no
H2W2 O2 1.78(4) 4_454 no
H2W2 C2 2.58(5) 4_454 no
H1W1 C1 2.85(5) . no
H1W1 C5 3.01(5) . no
H1W1 O1 2.81(5) 4_554 no
H1W1 O2 1.97(3) 4_554 no
H1W1 C1 2.97(5) 4_554 no
H1W1 C2 2.62(3) 4_554 no
H1W2 O6 1.96(4) 1_554 no
H1W2 C5 3.06(5) . no
H1W2 C6 2.58(5) 1_554 no
H1W2 H2W1 2.59(6) . no
H2W1 H1W2 2.59(6) . no
H2W1 Sm1 3.72(4) 4_554 no
H2W1 O1 2.83(3) 4_554 no
H2W1 O3 1.90(4) 4_454 no
H2W1 C3 2.75(4) 4_454 no

loop_
_geom_hbond_atom_site_label_D
_geom_hbond_atom_site_label_H
_geom_hbond_atom_site_label_A
_geom_hbond_site_symmetry_A
_geom_hbond_distance_DH
_geom_hbond_distance_HA
_geom_hbond_distance_DA
_geom_hbond_angle_DHA
_geom_hbond_publ_flag
O2W H2W2 O2 4_454 0.94(4) 1.78(4) 2.716(3) 173(4) yes
O1W H1W1 O2 4_554 0.92(2) 1.97(3) 2.882(3) 171(4) yes
O2W H1W2 O6 1_554 0.94(4) 1.96(4) 2.865(3) 162(4) yes
O1W H2W1 O3 4_454 0.94(4) 1.90(4) 2.834(3) 179(5) yes

loop_
_geom_torsion_atom_site_label_1
_geom_torsion_atom_site_label_2
_geom_torsion_atom_site_label_3
_geom_torsion_atom_site_label_4
_geom_torsion_site_symmetry_1
_geom_torsion_site_symmetry_3
_geom_torsion_site_symmetry_4
_geom_torsion
_geom_torsion_publ_flag
O1W Sm1 O1 C1 . . . 49.0(2) no
O2W Sm1 O1 C1 . . . 58.6(3) no
O5 Sm1 O1 C1 . . . -20.1(3) no
O6 Sm1 O1 C1 . . . -151.7(3) no
O3 Sm1 O1 C1 1_455 . . 125.9(3) no
O4 Sm1 O1 C1 1_455 . . 173.7(2) no
O4 Sm1 O1 C1 3_566 . . -90.8(3) no
O5 Sm1 O1 C1 3_566 . . -76.7(3) no
O1 Sm1 O5 C5 . . . 126.2(3) no
O1 Sm1 O5 Sm1 . . 3_566 -63.81(10) no
O1W Sm1 O5 C5 . . . 55.0(3) no
O1W Sm1 O5 Sm1 . . 3_566 -135.00(12) no
O2W Sm1 O5 C5 . . . -14.6(3) no
O2W Sm1 O5 Sm1 . . 3_566 155.38(10) no
O6 Sm1 O5 C5 . . . -170.4(3) no
O6 Sm1 O5 Sm1 . . 3_566 -0.42(14) no
O3 Sm1 O5 C5 1_455 . . 62.0(3) no
O3 Sm1 O5 Sm1 1_455 . 3_566 -128.01(10) no
O4 Sm1 O5 C5 1_455 . . -69.0(3) no
O4 Sm1 O5 Sm1 1_455 . 3_566 101.01(11) no
O4 Sm1 O5 C5 3_566 . . -94.3(3) no
O4 Sm1 O5 Sm1 3_566 . 3_566 75.72(10) no
O5 Sm1 O5 C5 3_566 . . -170.0(3) no
O5 Sm1 O5 Sm1 3_566 . 3_566 -0.02(12) no
O1 Sm1 O6 C6 . . . 63.89(19) no
O1W Sm1 O6 C6 . . . 93.4(2) no
O2W Sm1 O6 C6 . . . -146.84(18) no
O5 Sm1 O6 C6 . . . -7.0(2) no
O3 Sm1 O6 C6 1_455 . . 143.7(2) no
O4 Sm1 O6 C6 1_455 . . -142.6(2) no
O4 Sm1 O6 C6 3_566 . . -79.85(19) no
O5 Sm1 O6 C6 3_566 . . -7.37(18) no
O1 Sm1 O3 C3 . 1_455 1_455 138.84(19) no
O1W Sm1 O3 C3 . 1_455 1_455 -146.90(19) no
O2W Sm1 O3 C3 . 1_455 1_455 -77.56(18) no
O5 Sm1 O3 C3 . 1_455 1_455 -153.71(17) no
O6 Sm1 O3 C3 . 1_455 1_455 65.99(18) no
O1 Sm1 O4 C4 . 1_455 1_455 -43.5(2) no
O1W Sm1 O4 C4 . 1_455 1_455 56.25(19) no
O2W Sm1 O4 C4 . 1_455 1_455 98.70(17) no
O5 Sm1 O4 C4 . 1_455 1_455 157.38(16) no
O6 Sm1 O4 C4 . 1_455 1_455 -78.46(17) no
O1 Sm1 O4 C4 . 3_566 3_566 63.3(3) no
O1W Sm1 O4 C4 . 3_566 3_566 -54.2(3) no
O2W Sm1 O4 C4 . 3_566 3_566 -97.3(3) no
O5 Sm1 O4 C4 . 3_566 3_566 -10.5(3) no
O6 Sm1 O4 C4 . 3_566 3_566 119.2(3) no
O1 Sm1 O5 Sm1 . 3_566 3_566 102.06(11) no
O1 Sm1 O5 C5 . 3_566 3_566 -70.85(18) no
O1W Sm1 O5 Sm1 . 3_566 3_566 45.64(12) no
O1W Sm1 O5 C5 . 3_566 3_566 -127.27(18) no
O2W Sm1 O5 Sm1 . 3_566 3_566 -37.02(15) no
O2W Sm1 O5 C5 . 3_566 3_566 150.07(17) no
O5 Sm1 O5 Sm1 . 3_566 3_566 0.00(10) no
O5 Sm1 O5 C5 . 3_566 3_566 -172.9(2) no
O6 Sm1 O5 Sm1 . 3_566 3_566 179.65(12) no
O6 Sm1 O5 C5 . 3_566 3_566 6.74(17) no
Sm1 O1 C1 C4 . . . 50.2(5) no
Sm1 O1 C1 C2 . . . -125.6(3) no
Sm1 O3 C3 C4 1_655 . . 5.9(4) no
Sm1 O3 C3 C2 1_655 . . 179.9(3) no
Sm1 O4 C4 C3 1_655 . . -6.7(3) no
Sm1 O4 C4 C1 3_566 . . 6.3(6) no
Sm1 O4 C4 C1 1_655 . . 178.9(3) no
Sm1 O4 C4 C3 3_566 . . -179.2(2) no
Sm1 O5 C5 C6 . . 1_554 -2.1(6) no
Sm1 O5 C5 C6 . . 3_566 177.5(2) no
Sm1 O5 C5 C6 3_566 . 3_566 6.2(3) no
Sm1 O5 C5 C6 3_566 . 1_554 -173.4(4) no
Sm1 O6 C6 C5 . . 1_556 -172.7(3) no
Sm1 O6 C6 C5 . . 3_566 8.8(4) no
O1 C1 C2 C3 . . . 178.7(3) no
C4 C1 C2 O2 . . . -174.0(3) no
O1 C1 C2 O2 . . . 3.2(5) no
O1 C1 C4 O4 . . . -2.9(7) no
O1 C1 C4 C3 . . . -178.5(3) no
C2 C1 C4 O4 . . . 174.0(4) no
C2 C1 C4 C3 . . . -1.6(2) no
C4 C1 C2 C3 . . . 1.5(2) no
O2 C2 C3 C4 . . . 173.6(4) no
C1 C2 C3 O3 . . . -176.9(4) no
O2 C2 C3 O3 . . . -1.7(6) no
C1 C2 C3 C4 . . . -1.6(2) no
O3 C3 C4 C1 . . . 177.7(3) no
C2 C3 C4 O4 . . . -175.0(3) no
O3 C3 C4 O4 . . . 1.2(5) no
C2 C3 C4 C1 . . . 1.6(2) no
O5 C5 C6 O6 . 1_554 1_554 0.9(7) no
O5 C5 C6 O6 . 3_566 3_566 1.2(5) no
